data_1557502
loop_
_publ_author_name
'Chen, Jian'
'Sekine, Yoshihiro'
'Okazawa, Atsushi'
'Sato, Hiroyasu'
'Kosaka, Wataru'
'Miyasaka, Hitoshi'

_publ_section_title
;
 Chameleonic layered metal--organic frameworks with variable
 charge-ordered states triggered by temperature and guest molecules
;
_journal_issue 14
_journal_name_full 'Chemical Science'
_journal_page_first 3610
_journal_page_last 3618
_journal_paper_doi 10.1039/D0SC00684J
_journal_volume 11
_journal_year 2020
_chemical_formula_moiety 'C42 H56 Cl6 Fe2 N2 O12'
_chemical_formula_sum 'C42 H56 Cl6 Fe2 N2 O12'
_chemical_formula_weight 1105.32
_space_group_crystal_system monoclinic
_space_group_IT_number 14
_space_group_name_Hall '-P 2yn'
_space_group_name_H-M_alt 'P 1 21/n 1'
_atom_sites_solution_hydrogens geom
_atom_sites_solution_primary direct
_atom_sites_solution_secondary difmap
_audit_update_record
;
2019-12-13 deposited with the CCDC.	2020-03-05 downloaded from the CCDC.
;
_cell_angle_alpha 90.0000
_cell_angle_beta 101.160(4)
_cell_angle_gamma 90.0000
_cell_formula_units_Z 2
_cell_length_a 10.7583(4)
_cell_length_b 20.7341(5)
_cell_length_c 12.2345(5)
_cell_measurement_reflns_used 7630
_cell_measurement_temperature 103
_cell_measurement_theta_max 31.11
_cell_measurement_theta_min 2.02
_cell_volume 2677.47(17)
_computing_cell_refinement 'CrysAlisPro 1.171.38.43 (Rigaku OD, 2015)'
_computing_data_collection 'CrysAlisPro 1.171.38.43 (Rigaku OD, 2015)'
_computing_data_reduction 'CrysAlisPro 1.171.38.43 (Rigaku OD, 2015)'
_computing_molecular_graphics 'CrystalStructure 4.3'
_computing_publication_material 'CrystalStructure 4.3 (Rigaku, 2018)'
_computing_structure_refinement 'SHELXL Version 2014/7 (Sheldrick, 2008)'
_computing_structure_solution 'SHELXT Version 2014/5 (Sheldrick, 2014)'
_diffrn_ambient_temperature 103
_diffrn_detector_area_resol_mean 28.626
_diffrn_measured_fraction_theta_full 0.996
_diffrn_measured_fraction_theta_max 0.997
_diffrn_measurement_device_type 'Rigaku Saturn724'
_diffrn_measurement_method \w
_diffrn_radiation_type 'Mo K\a'
_diffrn_radiation_wavelength 0.71073
_diffrn_reflns_av_R_equivalents 0.0309
_diffrn_reflns_av_unetI/netI 0.0298
_diffrn_reflns_Laue_measured_fraction_full 0.996
_diffrn_reflns_Laue_measured_fraction_max 0.997
_diffrn_reflns_limit_h_max 13
_diffrn_reflns_limit_h_min -13
_diffrn_reflns_limit_k_max 26
_diffrn_reflns_limit_k_min -26
_diffrn_reflns_limit_l_max 15
_diffrn_reflns_limit_l_min -11
_diffrn_reflns_number 20842
_diffrn_reflns_point_group_measured_fraction_full 0.996
_diffrn_reflns_point_group_measured_fraction_max 0.997
_diffrn_reflns_theta_full 25.242
_diffrn_reflns_theta_max 27.499
_diffrn_reflns_theta_min 2.510
_diffrn_standards_number 0
_exptl_absorpt_coefficient_mu 0.895
_exptl_absorpt_correction_T_max 0.947
_exptl_absorpt_correction_T_min 0.840
_exptl_absorpt_correction_type multi-scan
_exptl_absorpt_process_details
;
CrysAlisPro 1.171.38.43 (Rigaku Oxford Diffraction, 2015)
Empirical absorption correction using spherical harmonics,
 implemented in SCALE3 ABSPACK scaling algorithm.
;
_exptl_crystal_colour black
_exptl_crystal_density_diffrn 1.371
_exptl_crystal_density_method 'not measured'
_exptl_crystal_description hexagonal
_exptl_crystal_F_000 1144.00
_exptl_crystal_size_max 0.168
_exptl_crystal_size_mid 0.162
_exptl_crystal_size_min 0.061
_refine_diff_density_max 0.44
_refine_diff_density_min -0.63
_refine_ls_extinction_method none
_refine_ls_goodness_of_fit_ref 1.084
_refine_ls_hydrogen_treatment constr
_refine_ls_number_parameters 289
_refine_ls_number_reflns 6114
_refine_ls_number_restraints 0
_refine_ls_R_factor_all 0.0566
_refine_ls_R_factor_gt 0.0413
_refine_ls_shift/su_max 0.001
_refine_ls_structure_factor_coef Fsqd
_refine_ls_weighting_details 'w = 1/[\s^2^(Fo^2^)+(0.0329P)^2^+3.3576P] where P=(Fo^2^+2Fc^2^)/3'
_refine_ls_weighting_scheme calc
_refine_ls_wR_factor_gt 0.0901
_refine_ls_wR_factor_ref 0.0959
_reflns_Friedel_coverage 0.000
_reflns_number_gt 4929
_reflns_number_total 6114
_reflns_threshold_expression F^2^>2.0\s(F^2^)
_cod_data_source_file d0sc00684j2.cif
_cod_data_source_block Fe2CA3(NPr4)2-dry-103K
_cod_depositor_comments
;Adding full bibliography for 1557502--1557505.cif.

 Adding full bibliography for 1557502--1557505.cif.
;
_cod_database_code 1557502

loop_
_space_group_symop_id
_space_group_symop_operation_xyz
1 +X,+Y,+Z
2 1/2-X,1/2+Y,1/2-Z
3 -X,-Y,-Z
4 -1/2+X,-1/2-Y,-1/2+Z

loop_
_atom_site_label
_atom_site_type_symbol
_atom_site_fract_x
_atom_site_fract_y
_atom_site_fract_z
_atom_site_U_iso_or_equiv
_atom_site_adp_type
_atom_site_occupancy
_atom_site_site_symmetry_order
_atom_site_calc_flag
_atom_site_refinement_flags_posn
_atom_site_refinement_flags_adp
_atom_site_refinement_flags_occupancy
_atom_site_disorder_assembly
_atom_site_disorder_group
Fe1 Fe 0.04324(3) 0.68902(2) 0.47528(3) 0.01895(9) Uani 1 1 d . . . . .
Cl1 Cl -0.06841(5) 0.67143(3) 0.05971(5) 0.02299(13) Uani 1 1 d . . . . .
Cl2 Cl -0.33780(6) 0.83026(3) 0.39065(5) 0.02602(14) Uani 1 1 d . . . . .
Cl3 Cl 0.29723(5) 0.48028(3) 0.51475(5) 0.02673(14) Uani 1 1 d . . . . .
O1 O -0.09567(15) 0.75290(8) 0.44459(13) 0.0201(3) Uani 1 1 d . . . . .
O2 O 0.01397(15) 0.68740(8) 0.30941(13) 0.0200(3) Uani 1 1 d . . . . .
O3 O -0.30522(15) 0.75439(8) 0.00474(13) 0.0210(3) Uani 1 1 d . . . . .
O4 O -0.42186(15) 0.81254(8) 0.14152(13) 0.0207(3) Uani 1 1 d . . . . .
O5 O 0.14426(15) 0.60346(8) 0.47817(14) 0.0228(4) Uani 1 1 d . . . . .
O6 O 0.09656(15) 0.38069(8) 0.52401(14) 0.0218(3) Uani 1 1 d . . . . .
N1 N 0.3909(2) 0.63985(10) 0.24765(17) 0.0243(4) Uani 1 1 d . . . . .
C1 C -0.1521(2) 0.75360(11) 0.34099(18) 0.0185(5) Uani 1 1 d . . . . .
C2 C -0.0895(2) 0.71624(11) 0.26413(19) 0.0187(5) Uani 1 1 d . . . . .
C3 C -0.1429(2) 0.71512(11) 0.15054(18) 0.0197(5) Uani 1 1 d . . . . .
C4 C -0.2521(2) 0.74991(11) 0.10915(18) 0.0184(5) Uani 1 1 d . . . . .
C5 C -0.3168(2) 0.78524(11) 0.18649(19) 0.0189(5) Uani 1 1 d . . . . .
C6 C -0.2637(2) 0.78665(11) 0.29996(19) 0.0199(5) Uani 1 1 d . . . . .
C7 C 0.0835(2) 0.55279(12) 0.49066(19) 0.0208(5) Uani 1 1 d . . . . .
C8 C 0.1351(2) 0.49122(12) 0.5065(2) 0.0223(5) Uani 1 1 d . . . . .
C9 C 0.0588(2) 0.43791(11) 0.51368(19) 0.0209(5) Uani 1 1 d . . . . .
C10 C 0.2691(3) 0.60969(13) 0.1848(2) 0.0290(6) Uani 1 1 d . . . . .
H10A H 0.1971 0.6292 0.2123 0.035 Uiso 1 1 calc R U . . .
H10B H 0.2597 0.6212 0.1050 0.035 Uiso 1 1 calc R U . . .
C11 C 0.2595(3) 0.53683(14) 0.1937(2) 0.0381(7) Uani 1 1 d . . . . .
H11A H 0.2635 0.5243 0.2724 0.046 Uiso 1 1 calc R U . . .
H11B H 0.3312 0.5161 0.1673 0.046 Uiso 1 1 calc R U . . .
C12 C 0.1347(3) 0.51443(17) 0.1231(3) 0.0598(10) Uani 1 1 d . . . . .
H12A H 0.1280 0.4674 0.1285 0.072 Uiso 1 1 calc R U . . .
H12B H 0.0642 0.5348 0.1500 0.072 Uiso 1 1 calc R U . . .
H12C H 0.1317 0.5266 0.0452 0.072 Uiso 1 1 calc R U . . .
C13 C 0.3968(2) 0.62884(13) 0.3715(2) 0.0267(5) Uani 1 1 d . . . . .
H13A H 0.3135 0.6406 0.3886 0.032 Uiso 1 1 calc R U . . .
H13B H 0.4093 0.5821 0.3865 0.032 Uiso 1 1 calc R U . . .
C14 C 0.4981(3) 0.66497(13) 0.4514(2) 0.0314(6) Uani 1 1 d . . . . .
H14A H 0.4833 0.7120 0.4437 0.038 Uiso 1 1 calc R U . . .
H14B H 0.5827 0.6553 0.4349 0.038 Uiso 1 1 calc R U . . .
C15 C 0.4921(3) 0.64338(14) 0.5700(2) 0.0349(6) Uani 1 1 d . . . . .
H15A H 0.5570 0.6662 0.6232 0.042 Uiso 1 1 calc R U . . .
H15B H 0.4082 0.6533 0.5856 0.042 Uiso 1 1 calc R U . . .
H15C H 0.5072 0.5968 0.5769 0.042 Uiso 1 1 calc R U . . .
C16 C 0.5073(3) 0.60919(13) 0.2159(2) 0.0318(6) Uani 1 1 d . . . . .
H16A H 0.5830 0.6328 0.2549 0.038 Uiso 1 1 calc R U . . .
H16B H 0.5141 0.5644 0.2443 0.038 Uiso 1 1 calc R U . . .
C17 C 0.5113(3) 0.60742(15) 0.0926(3) 0.0443(8) Uani 1 1 d . . . . .
H17A H 0.5114 0.6520 0.0634 0.053 Uiso 1 1 calc R U . . .
H17B H 0.4352 0.5850 0.0514 0.053 Uiso 1 1 calc R U . . .
C18 C 0.6298(4) 0.57229(17) 0.0751(3) 0.0551(9) Uani 1 1 d . . . . .
H18A H 0.6320 0.5713 -0.0046 0.066 Uiso 1 1 calc R U . . .
H18B H 0.7049 0.5949 0.1153 0.066 Uiso 1 1 calc R U . . .
H18C H 0.6289 0.5281 0.1033 0.066 Uiso 1 1 calc R U . . .
C19 C 0.3910(3) 0.71133(12) 0.2201(2) 0.0270(5) Uani 1 1 d . . . . .
H19A H 0.4731 0.7299 0.2573 0.032 Uiso 1 1 calc R U . . .
H19B H 0.3855 0.7159 0.1387 0.032 Uiso 1 1 calc R U . . .
C20 C 0.2854(2) 0.75081(13) 0.2533(2) 0.0278(6) Uani 1 1 d . . . . .
H20A H 0.2842 0.7438 0.3332 0.033 Uiso 1 1 calc R U . . .
H20B H 0.2027 0.7370 0.2092 0.033 Uiso 1 1 calc R U . . .
C21 C 0.3068(3) 0.82234(13) 0.2325(2) 0.0324(6) Uani 1 1 d . . . . .
H21A H 0.2386 0.8478 0.2539 0.039 Uiso 1 1 calc R U . . .
H21B H 0.3884 0.8359 0.2768 0.039 Uiso 1 1 calc R U . . .
H21C H 0.3070 0.8291 0.1532 0.039 Uiso 1 1 calc R U . . .

loop_
_atom_site_aniso_label
_atom_site_aniso_U_11
_atom_site_aniso_U_22
_atom_site_aniso_U_33
_atom_site_aniso_U_23
_atom_site_aniso_U_13
_atom_site_aniso_U_12
Fe1 0.01993(17) 0.01935(17) 0.01655(16) 0.00035(13) 0.00099(12) -0.00031(13)
Cl1 0.0244(3) 0.0276(3) 0.0173(3) -0.0013(2) 0.0048(2) 0.0072(2)
Cl2 0.0225(3) 0.0382(3) 0.0167(3) -0.0070(2) 0.0022(2) 0.0076(2)
Cl3 0.0187(3) 0.0220(3) 0.0402(3) 0.0069(2) 0.0074(2) 0.0027(2)
O1 0.0222(8) 0.0221(8) 0.0144(8) -0.0012(6) -0.0007(6) 0.0027(7)
O2 0.0202(8) 0.0220(8) 0.0170(8) 0.0005(6) 0.0021(6) 0.0030(7)
O3 0.0238(9) 0.0234(8) 0.0152(8) -0.0002(6) 0.0023(6) 0.0017(7)
O4 0.0198(8) 0.0244(8) 0.0170(8) -0.0010(6) 0.0014(6) 0.0021(7)
O5 0.0209(8) 0.0213(8) 0.0257(9) 0.0016(7) 0.0036(7) -0.0012(7)
O6 0.0208(8) 0.0194(8) 0.0241(9) 0.0001(7) 0.0018(7) 0.0009(7)
N1 0.0268(11) 0.0245(11) 0.0227(10) 0.0030(8) 0.0072(8) -0.0007(9)
C1 0.0199(11) 0.0166(11) 0.0178(11) 0.0000(8) 0.0009(9) -0.0025(9)
C2 0.0191(11) 0.0170(11) 0.0197(11) 0.0015(9) 0.0033(9) -0.0026(9)
C3 0.0223(12) 0.0202(11) 0.0170(11) -0.0020(9) 0.0045(9) 0.0008(9)
C4 0.0212(11) 0.0187(11) 0.0149(10) 0.0004(8) 0.0029(9) -0.0025(9)
C5 0.0191(11) 0.0185(11) 0.0185(11) 0.0005(9) 0.0019(9) -0.0014(9)
C6 0.0216(12) 0.0209(11) 0.0176(11) -0.0033(9) 0.0044(9) 0.0005(9)
C7 0.0214(12) 0.0237(12) 0.0167(11) 0.0009(9) 0.0022(9) -0.0008(9)
C8 0.0195(11) 0.0228(12) 0.0251(12) 0.0022(9) 0.0054(9) 0.0011(9)
C9 0.0232(12) 0.0222(12) 0.0173(11) -0.0001(9) 0.0037(9) 0.0022(9)
C10 0.0306(14) 0.0303(14) 0.0240(13) 0.0019(10) 0.0000(11) -0.0014(11)
C11 0.0415(17) 0.0310(15) 0.0368(16) 0.0015(12) -0.0048(13) -0.0047(13)
C12 0.057(2) 0.0358(18) 0.074(3) -0.0002(17) -0.0187(19) -0.0095(16)
C13 0.0286(13) 0.0286(13) 0.0224(12) 0.0039(10) 0.0037(10) 0.0001(11)
C14 0.0313(14) 0.0280(14) 0.0330(14) -0.0018(11) 0.0013(11) 0.0019(11)
C15 0.0373(16) 0.0355(15) 0.0286(14) -0.0042(12) -0.0015(12) 0.0093(12)
C16 0.0331(15) 0.0280(14) 0.0368(15) 0.0025(11) 0.0130(12) 0.0031(11)
C17 0.063(2) 0.0355(16) 0.0416(17) 0.0041(13) 0.0282(16) 0.0093(15)
C18 0.064(2) 0.0412(18) 0.072(2) -0.0090(17) 0.042(2) 0.0017(17)
C19 0.0303(14) 0.0240(12) 0.0285(13) 0.0041(10) 0.0098(11) 0.0001(10)
C20 0.0275(13) 0.0303(14) 0.0271(13) 0.0021(11) 0.0091(11) 0.0031(11)
C21 0.0273(14) 0.0304(14) 0.0403(16) -0.0015(12) 0.0089(12) 0.0029(11)

loop_
_atom_type_symbol
_atom_type_description
_atom_type_scat_dispersion_real
_atom_type_scat_dispersion_imag
_atom_type_scat_source
C C 0.0033 0.0016
;
International Tables for Crystallography
(Vol. C, Tables 4.2.6.8 and 6.1.1.4)
;
H H 0.0000 0.0000
;
International Tables for Crystallography
(Vol. C, Table 6.1.1.4)
;
Cl Cl 0.1484 0.1585
;
International Tables for Crystallography
(Vol. C, Tables 4.2.6.8 and 6.1.1.4)
;
Fe Fe 0.3463 0.8444
;
International Tables for Crystallography
(Vol. C, Tables 4.2.6.8 and 6.1.1.4)
;
N N 0.0061 0.0033
;
International Tables for Crystallography
(Vol. C, Tables 4.2.6.8 and 6.1.1.4)
;
O O 0.0106 0.0060
;
International Tables for Crystallography
(Vol. C, Tables 4.2.6.8 and 6.1.1.4)
;

loop_
_geom_angle_atom_site_label_1
_geom_angle_atom_site_label_2
_geom_angle_atom_site_label_3
_geom_angle
_geom_angle_site_symmetry_1
_geom_angle_site_symmetry_3
_geom_angle_publ_flag
O1 Fe1 O3 101.69(7) . 4_676 ?
O1 Fe1 O2 81.57(6) . . ?
O3 Fe1 O2 99.05(7) 4_676 . ?
O1 Fe1 O4 100.98(7) . 4_676 ?
O3 Fe1 O4 80.71(6) 4_676 4_676 ?
O2 Fe1 O4 177.44(7) . 4_676 ?
O1 Fe1 O5 161.59(7) . . ?
O3 Fe1 O5 95.34(7) 4_676 . ?
O2 Fe1 O5 88.96(7) . . ?
O4 Fe1 O5 88.52(7) 4_676 . ?
O1 Fe1 O6 86.90(7) . 3_566 ?
O3 Fe1 O6 167.46(7) 4_676 3_566 ?
O2 Fe1 O6 91.18(7) . 3_566 ?
O4 Fe1 O6 88.75(7) 4_676 3_566 ?
O5 Fe1 O6 77.50(6) . 3_566 ?
C1 O1 Fe1 112.77(14) . . ?
C2 O2 Fe1 112.50(14) . . ?
C4 O3 Fe1 114.27(14) . 4_575 ?
C5 O4 Fe1 113.86(14) . 4_575 ?
C7 O5 Fe1 115.56(15) . . ?
C9 O6 Fe1 115.89(15) . 3_566 ?
C10 N1 C19 109.04(19) . . ?
C10 N1 C16 111.8(2) . . ?
C19 N1 C16 108.38(19) . . ?
C10 N1 C13 107.93(19) . . ?
C19 N1 C13 111.45(19) . . ?
C16 N1 C13 108.30(19) . . ?
O1 C1 C6 124.6(2) . . ?
O1 C1 C2 115.60(19) . . ?
C6 C1 C2 119.8(2) . . ?
O2 C2 C3 125.0(2) . . ?
O2 C2 C1 115.55(19) . . ?
C3 C2 C1 119.4(2) . . ?
C4 C3 C2 120.7(2) . . ?
C4 C3 Cl1 119.88(17) . . ?
C2 C3 Cl1 119.42(18) . . ?
O3 C4 C3 125.2(2) . . ?
O3 C4 C5 115.1(2) . . ?
C3 C4 C5 119.7(2) . . ?
O4 C5 C6 124.9(2) . . ?
O4 C5 C4 115.38(19) . . ?
C6 C5 C4 119.7(2) . . ?
C1 C6 C5 120.5(2) . . ?
C1 C6 Cl2 119.77(17) . . ?
C5 C6 Cl2 119.71(18) . . ?
O5 C7 C8 125.4(2) . . ?
O5 C7 C9 115.3(2) . 3_566 ?
C8 C7 C9 119.3(2) . 3_566 ?
C9 C8 C7 121.0(2) . . ?
C9 C8 Cl3 119.30(18) . . ?
C7 C8 Cl3 119.70(18) . . ?
O6 C9 C8 125.2(2) . . ?
O6 C9 C7 115.1(2) . 3_566 ?
C8 C9 C7 119.7(2) . 3_566 ?
C11 C10 N1 115.9(2) . . ?
C11 C10 H10A 108.3 . . ?
N1 C10 H10A 108.3 . . ?
C11 C10 H10B 108.3 . . ?
N1 C10 H10B 108.3 . . ?
H10A C10 H10B 107.4 . . ?
C10 C11 C12 109.1(2) . . ?
C10 C11 H11A 109.9 . . ?
C12 C11 H11A 109.9 . . ?
C10 C11 H11B 109.9 . . ?
C12 C11 H11B 109.9 . . ?
H11A C11 H11B 108.3 . . ?
C11 C12 H12A 109.5 . . ?
C11 C12 H12B 109.5 . . ?
H12A C12 H12B 109.5 . . ?
C11 C12 H12C 109.5 . . ?
H12A C12 H12C 109.5 . . ?
H12B C12 H12C 109.5 . . ?
C14 C13 N1 117.1(2) . . ?
C14 C13 H13A 108.0 . . ?
N1 C13 H13A 108.0 . . ?
C14 C13 H13B 108.0 . . ?
N1 C13 H13B 108.0 . . ?
H13A C13 H13B 107.3 . . ?
C13 C14 C15 108.1(2) . . ?
C13 C14 H14A 110.1 . . ?
C15 C14 H14A 110.1 . . ?
C13 C14 H14B 110.1 . . ?
C15 C14 H14B 110.1 . . ?
H14A C14 H14B 108.4 . . ?
C14 C15 H15A 109.5 . . ?
C14 C15 H15B 109.5 . . ?
H15A C15 H15B 109.5 . . ?
C14 C15 H15C 109.5 . . ?
H15A C15 H15C 109.5 . . ?
H15B C15 H15C 109.5 . . ?
C17 C16 N1 116.5(2) . . ?
C17 C16 H16A 108.2 . . ?
N1 C16 H16A 108.2 . . ?
C17 C16 H16B 108.2 . . ?
N1 C16 H16B 108.2 . . ?
H16A C16 H16B 107.3 . . ?
C16 C17 C18 109.7(3) . . ?
C16 C17 H17A 109.7 . . ?
C18 C17 H17A 109.7 . . ?
C16 C17 H17B 109.7 . . ?
C18 C17 H17B 109.7 . . ?
H17A C17 H17B 108.2 . . ?
C17 C18 H18A 109.5 . . ?
C17 C18 H18B 109.5 . . ?
H18A C18 H18B 109.5 . . ?
C17 C18 H18C 109.5 . . ?
H18A C18 H18C 109.5 . . ?
H18B C18 H18C 109.5 . . ?
C20 C19 N1 115.7(2) . . ?
C20 C19 H19A 108.3 . . ?
N1 C19 H19A 108.3 . . ?
C20 C19 H19B 108.3 . . ?
N1 C19 H19B 108.3 . . ?
H19A C19 H19B 107.4 . . ?
C19 C20 C21 109.5(2) . . ?
C19 C20 H20A 109.8 . . ?
C21 C20 H20A 109.8 . . ?
C19 C20 H20B 109.8 . . ?
C21 C20 H20B 109.8 . . ?
H20A C20 H20B 108.2 . . ?
C20 C21 H21A 109.5 . . ?
C20 C21 H21B 109.5 . . ?
H21A C21 H21B 109.5 . . ?
C20 C21 H21C 109.5 . . ?
H21A C21 H21C 109.5 . . ?
H21B C21 H21C 109.5 . . ?

loop_
_geom_bond_atom_site_label_1
_geom_bond_atom_site_label_2
_geom_bond_distance
_geom_bond_site_symmetry_2
_geom_bond_publ_flag
Fe1 O1 1.9777(16) . ?
Fe1 O3 1.9842(17) 4_676 ?
Fe1 O2 1.9927(16) . ?
Fe1 O4 1.9957(16) 4_676 ?
Fe1 O5 2.0772(17) . ?
Fe1 O6 2.0872(17) 3_566 ?
Cl1 C3 1.744(2) . ?
Cl2 C6 1.740(2) . ?
Cl3 C8 1.743(2) . ?
O1 C1 1.295(3) . ?
O2 C2 1.290(3) . ?
O3 C4 1.298(3) . ?
O3 Fe1 1.9841(16) 4_575 ?
O4 C5 1.288(3) . ?
O4 Fe1 1.9957(16) 4_575 ?
O5 C7 1.262(3) . ?
O6 C9 1.252(3) . ?
O6 Fe1 2.0871(17) 3_566 ?
N1 C10 1.520(3) . ?
N1 C19 1.520(3) . ?
N1 C16 1.520(3) . ?
N1 C13 1.521(3) . ?
C1 C6 1.390(3) . ?
C1 C2 1.477(3) . ?
C2 C3 1.397(3) . ?
C3 C4 1.388(3) . ?
C4 C5 1.474(3) . ?
C5 C6 1.395(3) . ?
C7 C8 1.390(3) . ?
C7 C9 1.534(3) 3_566 ?
C8 C9 1.389(3) . ?
C9 C7 1.534(3) 3_566 ?
C10 C11 1.520(4) . ?
C10 H10A 0.9900 . ?
C10 H10B 0.9900 . ?
C11 C12 1.522(4) . ?
C11 H11A 0.9900 . ?
C11 H11B 0.9900 . ?
C12 H12A 0.9800 . ?
C12 H12B 0.9800 . ?
C12 H12C 0.9800 . ?
C13 C14 1.514(4) . ?
C13 H13A 0.9900 . ?
C13 H13B 0.9900 . ?
C14 C15 1.531(4) . ?
C14 H14A 0.9900 . ?
C14 H14B 0.9900 . ?
C15 H15A 0.9800 . ?
C15 H15B 0.9800 . ?
C15 H15C 0.9800 . ?
C16 C17 1.518(4) . ?
C16 H16A 0.9900 . ?
C16 H16B 0.9900 . ?
C17 C18 1.519(4) . ?
C17 H17A 0.9900 . ?
C17 H17B 0.9900 . ?
C18 H18A 0.9800 . ?
C18 H18B 0.9800 . ?
C18 H18C 0.9800 . ?
C19 C20 1.518(3) . ?
C19 H19A 0.9900 . ?
C19 H19B 0.9900 . ?
C20 C21 1.530(4) . ?
C20 H20A 0.9900 . ?
C20 H20B 0.9900 . ?
C21 H21A 0.9800 . ?
C21 H21B 0.9800 . ?
C21 H21C 0.9800 . ?

loop_
_geom_torsion_atom_site_label_1
_geom_torsion_atom_site_label_2
_geom_torsion_atom_site_label_3
_geom_torsion_atom_site_label_4
_geom_torsion
_geom_torsion_site_symmetry_1
_geom_torsion_site_symmetry_2
_geom_torsion_site_symmetry_3
_geom_torsion_site_symmetry_4
_geom_torsion_publ_flag
Fe1 O1 C1 C6 170.06(19) . . . . ?
Fe1 O1 C1 C2 -10.3(2) . . . . ?
Fe1 O2 C2 C3 -170.81(19) . . . . ?
Fe1 O2 C2 C1 10.2(2) . . . . ?
O1 C1 C2 O2 0.0(3) . . . . ?
C6 C1 C2 O2 179.7(2) . . . . ?
O1 C1 C2 C3 -179.1(2) . . . . ?
C6 C1 C2 C3 0.6(3) . . . . ?
O2 C2 C3 C4 -177.4(2) . . . . ?
C1 C2 C3 C4 1.5(3) . . . . ?
O2 C2 C3 Cl1 0.7(3) . . . . ?
C1 C2 C3 Cl1 179.61(17) . . . . ?
Fe1 O3 C4 C3 -177.78(19) 4_575 . . . ?
Fe1 O3 C4 C5 2.5(2) 4_575 . . . ?
C2 C3 C4 O3 176.5(2) . . . . ?
Cl1 C3 C4 O3 -1.5(3) . . . . ?
C2 C3 C4 C5 -3.7(3) . . . . ?
Cl1 C3 C4 C5 178.23(17) . . . . ?
Fe1 O4 C5 C6 171.98(19) 4_575 . . . ?
Fe1 O4 C5 C4 -8.7(2) 4_575 . . . ?
O3 C4 C5 O4 4.3(3) . . . . ?
C3 C4 C5 O4 -175.5(2) . . . . ?
O3 C4 C5 C6 -176.4(2) . . . . ?
C3 C4 C5 C6 3.8(3) . . . . ?
O1 C1 C6 C5 179.2(2) . . . . ?
C2 C1 C6 C5 -0.5(3) . . . . ?
O1 C1 C6 Cl2 -0.7(3) . . . . ?
C2 C1 C6 Cl2 179.66(17) . . . . ?
O4 C5 C6 C1 177.6(2) . . . . ?
C4 C5 C6 C1 -1.7(3) . . . . ?
O4 C5 C6 Cl2 -2.5(3) . . . . ?
C4 C5 C6 Cl2 178.17(17) . . . . ?
Fe1 O5 C7 C8 -172.97(19) . . . . ?
Fe1 O5 C7 C9 7.6(2) . . . 3_566 ?
O5 C7 C8 C9 -176.6(2) . . . . ?
C9 C7 C8 C9 2.8(4) 3_566 . . . ?
O5 C7 C8 Cl3 2.1(3) . . . . ?
C9 C7 C8 Cl3 -178.55(17) 3_566 . . . ?
Fe1 O6 C9 C8 -177.15(19) 3_566 . . . ?
Fe1 O6 C9 C7 3.0(3) 3_566 . . 3_566 ?
C7 C8 C9 O6 177.4(2) . . . . ?
Cl3 C8 C9 O6 -1.3(3) . . . . ?
C7 C8 C9 C7 -2.8(4) . . . 3_566 ?
Cl3 C8 C9 C7 178.53(17) . . . 3_566 ?
C19 N1 C10 C11 174.0(2) . . . . ?
C16 N1 C10 C11 54.2(3) . . . . ?
C13 N1 C10 C11 -64.8(3) . . . . ?
N1 C10 C11 C12 -178.0(3) . . . . ?
C10 N1 C13 C14 -169.4(2) . . . . ?
C19 N1 C13 C14 -49.7(3) . . . . ?
C16 N1 C13 C14 69.5(3) . . . . ?
N1 C13 C14 C15 -176.3(2) . . . . ?
C10 N1 C16 C17 53.7(3) . . . . ?
C19 N1 C16 C17 -66.4(3) . . . . ?
C13 N1 C16 C17 172.5(2) . . . . ?
N1 C16 C17 C18 -177.0(3) . . . . ?
C10 N1 C19 C20 62.0(3) . . . . ?
C16 N1 C19 C20 -176.2(2) . . . . ?
C13 N1 C19 C20 -57.1(3) . . . . ?
N1 C19 C20 C21 173.6(2) . . . . ?
